data_7023235
loop_
_publ_author_name
'Sivaram, Haresh'
'Tan, Jackie'
'Huynh, Han Vinh'

_publ_section_title
;
 Cationic gold(I) heteroleptic complexes bearing a pyrazole-derived
 N-heterocyclic carbene: syntheses, characterizations, and cytotoxic
 activities.
;
_journal_issue 34
_journal_name_full 'Dalton transactions (Cambridge, England : 2003)'
_journal_page_first 12421
_journal_page_last 12428
_journal_paper_doi 10.1039/c3dt51071a
_journal_volume 42
_journal_year 2013
_chemical_formula_sum 'C29 H31 Au F6 N2 P2'
_chemical_formula_weight 780.46
_chemical_name_systematic
; 
 ? 
;
_space_group_IT_number 33
_symmetry_cell_setting orthorhombic
_symmetry_space_group_name_Hall 'P 2c -2n'
_symmetry_space_group_name_H-M 'P n a 21'
_atom_sites_solution_hydrogens geom
_atom_sites_solution_primary direct
_atom_sites_solution_secondary difmap
_audit_creation_method SHELXL-97
_cell_angle_alpha 90.00
_cell_angle_beta 90.00
_cell_angle_gamma 90.00
_cell_formula_units_Z 4
_cell_length_a 20.319(4)
_cell_length_b 13.683(3)
_cell_length_c 10.2795(19)
_cell_measurement_reflns_used 926
_cell_measurement_temperature 100(2)
_cell_measurement_theta_max 23.12
_cell_measurement_theta_min 2.82
_cell_volume 2858.0(10)
_computing_cell_refinement 'Bruker SMART'
_computing_data_collection 'Bruker SMART'
_computing_data_reduction 'Bruker SAINT'
_computing_molecular_graphics 'Bruker SHELXTL'
_computing_publication_material 'Bruker SHELXTL'
_computing_structure_refinement 'SHELXL-97 (Sheldrick, 1997)'
_computing_structure_solution 'SHELXS-97 (Sheldrick, 1990)'
_diffrn_ambient_temperature 100(2)
_diffrn_measured_fraction_theta_full 0.995
_diffrn_measured_fraction_theta_max 0.995
_diffrn_measurement_device_type 'CCD area detector'
_diffrn_measurement_method 'phi and omega scans'
_diffrn_radiation_monochromator graphite
_diffrn_radiation_source 'fine-focus sealed tube'
_diffrn_radiation_type MoK\a
_diffrn_radiation_wavelength 0.71073
_diffrn_reflns_av_R_equivalents 0.0533
_diffrn_reflns_av_unetI/netI 0.0749
_diffrn_reflns_limit_h_max 26
_diffrn_reflns_limit_h_min -24
_diffrn_reflns_limit_k_max 17
_diffrn_reflns_limit_k_min -16
_diffrn_reflns_limit_l_max 13
_diffrn_reflns_limit_l_min -13
_diffrn_reflns_number 19616
_diffrn_reflns_theta_full 27.50
_diffrn_reflns_theta_max 27.50
_diffrn_reflns_theta_min 2.48
_exptl_absorpt_coefficient_mu 5.321
_exptl_absorpt_correction_T_max 0.7407
_exptl_absorpt_correction_T_min 0.3173
_exptl_absorpt_correction_type multi-scan
_exptl_absorpt_process_details 'Sadabs, (Sheldrick 2001)'
_exptl_crystal_colour Colourless
_exptl_crystal_density_diffrn 1.814
_exptl_crystal_density_meas ?
_exptl_crystal_density_method 'not measured'
_exptl_crystal_description Block
_exptl_crystal_F_000 1528
_exptl_crystal_size_max 0.28
_exptl_crystal_size_mid 0.08
_exptl_crystal_size_min 0.06
_refine_diff_density_max 2.555
_refine_diff_density_min -0.638
_refine_diff_density_rms 0.139
_refine_ls_abs_structure_details 'Flack H D (1983), Acta Cryst. A39, 876-881'
_refine_ls_abs_structure_Flack 0.002(7)
_refine_ls_extinction_method none
_refine_ls_goodness_of_fit_ref 0.973
_refine_ls_hydrogen_treatment constr
_refine_ls_matrix_type full
_refine_ls_number_parameters 361
_refine_ls_number_reflns 6506
_refine_ls_number_restraints 13
_refine_ls_restrained_S_all 0.985
_refine_ls_R_factor_all 0.0494
_refine_ls_R_factor_gt 0.0373
_refine_ls_shift/su_max 0.001
_refine_ls_shift/su_mean 0.000
_refine_ls_structure_factor_coef Fsqd
_refine_ls_weighting_details 'calc w=1/[\s^2^(Fo^2^)+(0.0273P)^2^+0.0000P] where P=(Fo^2^+2Fc^2^)/3'
_refine_ls_weighting_scheme calc
_refine_ls_wR_factor_gt 0.0764
_refine_ls_wR_factor_ref 0.0816
_reflns_number_gt 5344
_reflns_number_total 6506
_reflns_threshold_expression >2sigma(I)
_cod_data_source_file c3dt51071a.txt
_cod_data_source_block Complex(10)
_cod_depositor_comments
;
The following automatic conversions were performed:

'_symmetry_cell_setting' value 'Orthorhombic' changed to
'orthorhombic' according to
/home/saulius/struct/CIF-dictionaries/cif_core.dic dictionary named
'cif_core.dic' version 2.4.2 from
2011-04-26.

'_exptl_absorpt_correction_type' value 'Multi-scan'
changed to 'multi-scan' according to
/home/saulius/struct/CIF-dictionaries/cif_core.dic dictionary named
'cif_core.dic' version 2.4.2 from 2011-04-26.

Automatic conversion script
Id: cif_fix_values 1891 2012-01-12 08:04:46Z andrius 

The following automatic conversions were performed:

'_exptl_crystal_density_meas' value 'Not measured' was changed to '?'
- the value is perceived as not measured.

Automatic conversion script
Id: cif_fix_values 3008 2015-01-20 13:52:24Z robertas 
;
_cod_original_cell_volume 2857.9(9)
_cod_original_sg_symbol_H-M Pna2(1)
_cod_database_code 7023235

loop_
_symmetry_equiv_pos_as_xyz
'x, y, z'
'-x, -y, z+1/2'
'x+1/2, -y+1/2, z'
'-x+1/2, y+1/2, z+1/2'

loop_
_atom_site_label
_atom_site_type_symbol
_atom_site_fract_x
_atom_site_fract_y
_atom_site_fract_z
_atom_site_U_iso_or_equiv
_atom_site_adp_type
_atom_site_occupancy
_atom_site_symmetry_multiplicity
_atom_site_calc_flag
_atom_site_refinement_flags
Au1 Au 0.932064(9) 0.724221(15) 0.25360(3) 0.01858(7) Uani 1 1 d .
P1 P 0.96413(8) 0.81267(13) 0.43109(16) 0.0179(3) Uani 1 1 d .
P2 P 0.72863(10) 0.89271(15) 0.0312(2) 0.0315(4) Uani 1 1 d .
F1 F 0.6699(2) 0.9686(4) 0.0047(5) 0.0536(15) Uani 1 1 d .
F2 F 0.7875(3) 0.8190(4) 0.0552(4) 0.0571(15) Uani 1 1 d .
F3 F 0.6830(3) 0.8365(5) 0.1294(7) 0.092(2) Uani 1 1 d U
F4 F 0.7537(2) 0.9604(4) 0.1470(5) 0.0609(16) Uani 1 1 d .
F5 F 0.7738(3) 0.9504(4) -0.0691(5) 0.0494(15) Uani 1 1 d .
F6 F 0.7032(3) 0.8269(5) -0.0851(6) 0.0808(19) Uani 1 1 d U
N1 N 0.8388(2) 0.5980(4) 0.1040(5) 0.0192(12) Uani 1 1 d .
N2 N 0.8338(3) 0.5318(4) 0.0021(5) 0.0210(12) Uani 1 1 d .
C1 C 0.8999(3) 0.6380(5) 0.1054(6) 0.0173(13) Uani 1 1 d .
C2 C 0.9334(3) 0.5969(5) -0.0009(6) 0.0168(13) Uani 1 1 d .
C3 C 1.0007(3) 0.6173(5) -0.0527(6) 0.0198(14) Uani 1 1 d .
H3A H 1.0319 0.6261 0.0204 0.024 Uiso 1 1 calc R
H3B H 1.0001 0.6783 -0.1045 0.024 Uiso 1 1 calc R
C4 C 1.0227(3) 0.5332(6) -0.1369(7) 0.0294(17) Uani 1 1 d .
H4A H 1.0637 0.5510 -0.1831 0.035 Uiso 1 1 calc R
H4B H 1.0319 0.4754 -0.0817 0.035 Uiso 1 1 calc R
C5 C 0.9700(3) 0.5086(5) -0.2338(9) 0.0258(14) Uani 1 1 d .
H5A H 0.9875 0.4592 -0.2951 0.031 Uiso 1 1 calc R
H5B H 0.9595 0.5680 -0.2847 0.031 Uiso 1 1 calc R
C6 C 0.9067(4) 0.4696(5) -0.1739(6) 0.0257(15) Uani 1 1 d .
H6A H 0.8705 0.4718 -0.2383 0.031 Uiso 1 1 calc R
H6B H 0.9128 0.4011 -0.1455 0.031 Uiso 1 1 calc R
C7 C 0.8911(3) 0.5324(4) -0.0614(6) 0.0138(12) Uani 1 1 d .
C8 C 0.7719(3) 0.4863(6) -0.0395(7) 0.0264(16) Uani 1 1 d .
H8A H 0.7807 0.4199 -0.0737 0.032 Uiso 1 1 calc R
H8B H 0.7517 0.5255 -0.1099 0.032 Uiso 1 1 calc R
C9 C 0.7249(4) 0.4798(7) 0.0745(9) 0.032(2) Uani 1 1 d .
H9A H 0.7408 0.4298 0.1366 0.038 Uiso 1 1 calc R
H9B H 0.6809 0.4594 0.0431 0.038 Uiso 1 1 calc R
C10 C 0.7192(3) 0.5802(6) 0.1448(8) 0.0314(18) Uani 1 1 d .
H10A H 0.7057 0.6312 0.0820 0.038 Uiso 1 1 calc R
H10B H 0.6854 0.5764 0.2140 0.038 Uiso 1 1 calc R
C11 C 0.7856(3) 0.6069(6) 0.2042(6) 0.0264(16) Uani 1 1 d .
H11A H 0.7841 0.6748 0.2376 0.032 Uiso 1 1 calc R
H11B H 0.7952 0.5628 0.2782 0.032 Uiso 1 1 calc R
C1A C 0.9136(3) 0.7808(5) 0.5723(6) 0.0166(13) Uani 1 1 d .
C2A C 0.8703(3) 0.7030(4) 0.5639(6) 0.0173(14) Uani 1 1 d .
H2A H 0.8665 0.6669 0.4853 0.021 Uiso 1 1 calc R
C3A C 0.8326(3) 0.6782(5) 0.6708(7) 0.0228(14) Uani 1 1 d .
H3A1 H 0.8024 0.6253 0.6647 0.027 Uiso 1 1 calc R
C4A C 0.8380(3) 0.7291(5) 0.7863(6) 0.0210(16) Uani 1 1 d .
H4A1 H 0.8114 0.7114 0.8586 0.025 Uiso 1 1 calc R
C5A C 0.8820(3) 0.8061(5) 0.7968(6) 0.0239(16) Uani 1 1 d .
H5A1 H 0.8859 0.8408 0.8765 0.029 Uiso 1 1 calc R
C6A C 0.9205(3) 0.8325(5) 0.6910(7) 0.0224(15) Uani 1 1 d .
H6A1 H 0.9511 0.8847 0.6980 0.027 Uiso 1 1 calc R
C1B C 0.9531(3) 0.9424(5) 0.4099(6) 0.0188(14) Uani 1 1 d .
C2B C 0.9062(3) 0.9746(5) 0.3210(6) 0.0216(15) Uani 1 1 d .
H2B H 0.8850 0.9290 0.2653 0.026 Uiso 1 1 calc R
C3B C 0.8905(3) 1.0724(6) 0.3134(7) 0.0298(17) Uani 1 1 d .
H3B1 H 0.8595 1.0934 0.2499 0.036 Uiso 1 1 calc R
C4B C 0.9181(3) 1.1398(6) 0.3947(7) 0.0310(18) Uani 1 1 d .
H4B1 H 0.9050 1.2064 0.3907 0.037 Uiso 1 1 calc R
C5B C 0.9653(3) 1.1098(6) 0.4827(7) 0.0299(17) Uani 1 1 d .
H5B1 H 0.9865 1.1560 0.5376 0.036 Uiso 1 1 calc R
C6B C 0.9813(4) 1.0121(6) 0.4898(7) 0.0307(18) Uani 1 1 d .
H6B1 H 1.0129 0.9917 0.5522 0.037 Uiso 1 1 calc R
C1C C 1.0478(3) 0.7926(5) 0.4845(7) 0.0219(15) Uani 1 1 d .
C2C C 1.1004(4) 0.8451(6) 0.4336(8) 0.0360(19) Uani 1 1 d .
H2C H 1.0921 0.8961 0.3731 0.043 Uiso 1 1 calc R
C3C C 1.1647(4) 0.8244(7) 0.4696(9) 0.041(2) Uani 1 1 d .
H3C H 1.2002 0.8597 0.4319 0.049 Uiso 1 1 calc R
C4C C 1.1766(3) 0.7542(5) 0.5580(9) 0.0332(19) Uani 1 1 d .
H4C H 1.2208 0.7400 0.5816 0.040 Uiso 1 1 calc R
C5C C 1.1259(3) 0.7020(5) 0.6156(8) 0.0311(18) Uani 1 1 d .
H5C H 1.1348 0.6535 0.6794 0.037 Uiso 1 1 calc R
C6C C 1.0616(3) 0.7224(5) 0.5773(8) 0.0246(15) Uani 1 1 d .
H6C H 1.0263 0.6873 0.6160 0.030 Uiso 1 1 calc R

loop_
_atom_site_aniso_label
_atom_site_aniso_U_11
_atom_site_aniso_U_22
_atom_site_aniso_U_33
_atom_site_aniso_U_23
_atom_site_aniso_U_13
_atom_site_aniso_U_12
Au1 0.02109(11) 0.01982(11) 0.01483(10) -0.00213(18) -0.00046(19) -0.00150(9)
P1 0.0175(8) 0.0190(9) 0.0172(8) -0.0009(7) 0.0011(7) -0.0013(7)
P2 0.0361(11) 0.0285(11) 0.0298(10) -0.0041(9) 0.0116(9) 0.0055(9)
F1 0.039(3) 0.067(4) 0.055(3) -0.028(3) -0.009(2) 0.025(3)
F2 0.086(4) 0.053(3) 0.033(3) 0.010(2) 0.021(3) 0.043(3)
F3 0.107(4) 0.054(4) 0.114(5) 0.005(3) 0.076(4) 0.005(3)
F4 0.069(3) 0.074(4) 0.040(3) -0.027(3) -0.022(3) 0.044(3)
F5 0.062(3) 0.045(3) 0.041(3) 0.006(3) 0.021(3) 0.010(3)
F6 0.066(3) 0.086(4) 0.091(4) -0.055(4) 0.006(3) -0.009(3)
N1 0.023(3) 0.018(3) 0.016(3) -0.003(2) -0.003(2) 0.000(2)
N2 0.019(3) 0.026(3) 0.018(3) 0.004(3) -0.001(2) -0.005(3)
C1 0.026(3) 0.014(3) 0.012(3) 0.003(2) 0.000(3) -0.005(3)
C2 0.016(3) 0.014(3) 0.020(3) 0.004(3) 0.002(3) 0.006(3)
C3 0.019(3) 0.021(3) 0.020(3) 0.000(3) -0.003(3) -0.001(3)
C4 0.030(4) 0.039(5) 0.020(4) -0.004(3) 0.000(3) 0.005(3)
C5 0.031(3) 0.034(3) 0.012(3) -0.008(4) 0.003(4) 0.011(3)
C6 0.035(4) 0.024(4) 0.018(4) -0.005(3) -0.002(3) 0.002(3)
C7 0.018(3) 0.012(3) 0.011(3) -0.001(2) -0.003(2) -0.003(2)
C8 0.024(4) 0.028(4) 0.027(4) 0.005(3) -0.003(3) -0.009(3)
C9 0.013(4) 0.044(6) 0.039(5) 0.004(4) -0.006(3) -0.017(3)
C10 0.013(3) 0.039(5) 0.042(5) -0.005(4) 0.006(3) -0.006(3)
C11 0.022(4) 0.038(5) 0.019(3) 0.002(3) 0.005(3) -0.008(3)
C1A 0.017(3) 0.017(3) 0.016(3) -0.001(3) -0.002(2) 0.009(3)
C2A 0.016(3) 0.018(4) 0.017(3) 0.001(2) 0.004(3) 0.002(2)
C3A 0.022(3) 0.023(4) 0.024(4) 0.000(3) 0.002(3) 0.002(3)
C4A 0.023(3) 0.026(4) 0.014(4) 0.007(3) 0.007(2) 0.006(3)
C5A 0.030(4) 0.024(4) 0.018(3) -0.002(3) 0.000(3) 0.005(3)
C6A 0.025(4) 0.017(4) 0.026(4) -0.002(3) 0.000(3) 0.003(3)
C1B 0.018(3) 0.017(3) 0.022(3) 0.002(3) 0.008(3) 0.004(3)
C2B 0.023(3) 0.028(4) 0.014(3) 0.004(3) 0.001(3) 0.003(3)
C3B 0.024(4) 0.033(4) 0.032(4) 0.008(3) 0.004(3) 0.002(3)
C4B 0.037(4) 0.023(4) 0.033(4) 0.008(3) 0.010(3) -0.002(3)
C5B 0.032(4) 0.028(4) 0.030(4) 0.000(3) -0.001(3) -0.005(3)
C6B 0.040(5) 0.028(4) 0.025(4) -0.001(3) 0.000(4) -0.008(4)
C1C 0.020(3) 0.025(4) 0.021(3) -0.004(3) -0.004(3) 0.004(3)
C2C 0.032(4) 0.047(5) 0.029(4) 0.016(4) 0.006(3) -0.003(4)
C3C 0.018(4) 0.044(5) 0.060(6) 0.015(4) 0.005(4) -0.002(4)
C4C 0.017(4) 0.038(5) 0.045(5) -0.006(4) -0.006(3) -0.001(3)
C5C 0.025(4) 0.024(4) 0.045(5) -0.006(3) -0.008(3) 0.010(3)
C6C 0.018(3) 0.021(4) 0.035(4) -0.001(3) 0.003(3) 0.000(3)

loop_
_atom_type_symbol
_atom_type_description
_atom_type_scat_dispersion_real
_atom_type_scat_dispersion_imag
_atom_type_scat_source
C C 0.0033 0.0016 'International Tables Vol C Tables 4.2.6.8 and 6.1.1.4'
H H 0.0000 0.0000 'International Tables Vol C Tables 4.2.6.8 and 6.1.1.4'
N N 0.0061 0.0033 'International Tables Vol C Tables 4.2.6.8 and 6.1.1.4'
F F 0.0171 0.0103 'International Tables Vol C Tables 4.2.6.8 and 6.1.1.4'
P P 0.1023 0.0942 'International Tables Vol C Tables 4.2.6.8 and 6.1.1.4'
Au Au -2.0133 8.8022 'International Tables Vol C Tables 4.2.6.8 and 6.1.1.4'

loop_
_geom_angle_atom_site_label_1
_geom_angle_atom_site_label_2
_geom_angle_atom_site_label_3
_geom_angle
C1 Au1 P1 175.43(17)
C1B P1 C1C 107.7(3)
C1B P1 C1A 105.1(3)
C1C P1 C1A 104.5(3)
C1B P1 Au1 112.9(2)
C1C P1 Au1 115.5(2)
C1A P1 Au1 110.3(2)
F3 P2 F6 90.8(4)
F3 P2 F2 91.9(3)
F6 P2 F2 90.1(3)
F3 P2 F5 179.1(4)
F6 P2 F5 88.9(4)
F2 P2 F5 88.9(3)
F3 P2 F4 89.6(4)
F6 P2 F4 179.1(4)
F2 P2 F4 90.7(3)
F5 P2 F4 90.7(3)
F3 P2 F1 89.3(3)
F6 P2 F1 89.8(3)
F2 P2 F1 178.8(3)
F5 P2 F1 89.9(3)
F4 P2 F1 89.3(3)
C1 N1 N2 109.8(5)
C1 N1 C11 128.4(5)
N2 N1 C11 121.2(5)
C7 N2 N1 107.5(5)
C7 N2 C8 127.4(6)
N1 N2 C8 124.0(5)
N1 C1 C2 105.9(5)
N1 C1 Au1 122.4(4)
C2 C1 Au1 131.1(5)
C7 C2 C1 107.7(5)
C7 C2 C3 122.0(6)
C1 C2 C3 130.3(6)
C2 C3 C4 109.5(6)
C5 C4 C3 109.9(6)
C4 C5 C6 114.4(7)
C7 C6 C5 107.2(6)
N2 C7 C2 109.1(5)
N2 C7 C6 124.7(6)
C2 C7 C6 126.2(6)
N2 C8 C9 109.9(6)
C8 C9 C10 110.8(6)
C11 C10 C9 109.4(6)
N1 C11 C10 110.1(6)
C2A C1A C6A 120.0(6)
C2A C1A P1 119.3(5)
C6A C1A P1 120.6(5)
C3A C2A C1A 119.4(6)
C4A C3A C2A 121.0(6)
C3A C4A C5A 120.1(6)
C6A C5A C4A 120.0(6)
C5A C6A C1A 119.3(6)
C6B C1B C2B 117.1(6)
C6B C1B P1 123.7(5)
C2B C1B P1 118.4(5)
C3B C2B C1B 120.3(7)
C4B C3B C2B 121.7(7)
C3B C4B C5B 119.1(7)
C6B C5B C4B 119.1(7)
C5B C6B C1B 122.7(7)
C6C C1C C2C 117.7(6)
C6C C1C P1 120.3(5)
C2C C1C P1 122.0(6)
C3C C2C C1C 121.2(7)
C4C C3C C2C 119.6(7)
C3C C4C C5C 121.6(7)
C4C C5C C6C 118.2(7)
C1C C6C C5C 121.6(7)

loop_
_geom_bond_atom_site_label_1
_geom_bond_atom_site_label_2
_geom_bond_distance
Au1 C1 2.035(6)
Au1 P1 2.2843(17)
P1 C1B 1.803(7)
P1 C1C 1.808(7)
P1 C1A 1.831(7)
P2 F3 1.572(6)
P2 F6 1.583(6)
P2 F2 1.583(5)
P2 F5 1.590(6)
P2 F4 1.591(5)
P2 F1 1.605(5)
N1 C1 1.356(8)
N1 N2 1.389(7)
N1 C11 1.499(8)
N2 C7 1.334(8)
N2 C8 1.468(8)
C1 C2 1.406(9)
C2 C7 1.382(8)
C2 C3 1.493(8)
C3 C4 1.508(10)
C4 C5 1.501(10)
C5 C6 1.522(10)
C6 C7 1.475(9)
C8 C9 1.513(10)
C9 C10 1.557(12)
C10 C11 1.525(9)
C1A C2A 1.384(9)
C1A C6A 1.417(9)
C2A C3A 1.382(9)
C3A C4A 1.381(9)
C4A C5A 1.387(10)
C5A C6A 1.387(9)
C1B C6B 1.383(10)
C1B C2B 1.391(9)
C2B C3B 1.378(10)
C3B C4B 1.365(11)
C4B C5B 1.381(10)
C5B C6B 1.378(10)
C1C C6C 1.382(10)
C1C C2C 1.389(10)
C2C C3C 1.388(10)
C3C C4C 1.345(12)
C4C C5C 1.385(11)
C5C C6C 1.394(9)
